data_7056245
loop_
_publ_author_name
'Deng, Xiao-Wei'
'Cai, Li-Zheng'
'Zhu, Zhao-Xia'
'Gao, Feng'
'Zhou, Yanling'
'Yao, Min-Xia'

_publ_section_title
;
 Synthesis, Structures and Magnetic Properties of Chiral 3d-3d'-4f
 Heterotrimetallic Complexes Based on [(Tp*)Fe(CN)3]-&#xF02D;
;
_journal_name_full 'New J. Chem.'
_journal_paper_doi 10.1039/C7NJ01413A
_journal_year 2017
_chemical_absolute_configuration RR
_chemical_formula_sum 'C58 H74 B2 Cl0 Cu Dy Fe2 N21 O10'
_chemical_formula_weight 1584.74
_space_group_crystal_system monoclinic
_space_group_IT_number 4
_space_group_name_Hall 'P 2yb'
_space_group_name_H-M_alt 'P 1 21 1'
_symmetry_space_group_name_Hall 'P 2yb'
_symmetry_space_group_name_H-M 'P 1 21 1'
_atom_sites_solution_hydrogens mixed
_audit_creation_method SHELXL-2014/7
_audit_update_record
;
2017-04-27 deposited with the CCDC.
2017-05-23 downloaded from the CCDC.
;
_cell_angle_alpha 90
_cell_angle_beta 103.848(4)
_cell_angle_gamma 90
_cell_formula_units_Z 2
_cell_length_a 13.585(3)
_cell_length_b 16.218(3)
_cell_length_c 18.401(4)
_cell_measurement_reflns_used 4112
_cell_measurement_temperature 296(2)
_cell_measurement_theta_max 21.04
_cell_measurement_theta_min 2.28
_cell_volume 3936.3(14)
_computing_structure_refinement 'SHELXL-2014/7 (Sheldrick, 2014)'
_diffrn_ambient_temperature 296(2)
_diffrn_measured_fraction_theta_full 1.000
_diffrn_measured_fraction_theta_max 1.000
_diffrn_measurement_device_type 'CCD area detector'
_diffrn_measurement_method 'phi and omega scans'
_diffrn_radiation_type MoK\a
_diffrn_radiation_wavelength 0.71073
_diffrn_reflns_av_R_equivalents 0.0467
_diffrn_reflns_av_unetI/netI 0.1015
_diffrn_reflns_Laue_measured_fraction_full 1.000
_diffrn_reflns_Laue_measured_fraction_max 1.000
_diffrn_reflns_limit_h_max 14
_diffrn_reflns_limit_h_min -16
_diffrn_reflns_limit_k_max 20
_diffrn_reflns_limit_k_min -18
_diffrn_reflns_limit_l_max 22
_diffrn_reflns_limit_l_min -17
_diffrn_reflns_number 23850
_diffrn_reflns_point_group_measured_fraction_full 1.000
_diffrn_reflns_point_group_measured_fraction_max 1.000
_diffrn_reflns_theta_full 25.242
_diffrn_reflns_theta_max 25.999
_diffrn_reflns_theta_min 1.544
_exptl_absorpt_coefficient_mu 1.627
_exptl_crystal_colour 'black red'
_exptl_crystal_density_diffrn 1.337
_exptl_crystal_description block
_exptl_crystal_F_000 1612
_exptl_crystal_size_max 0.240
_exptl_crystal_size_mid 0.210
_exptl_crystal_size_min 0.190
_refine_diff_density_max 0.738
_refine_diff_density_min -0.367
_refine_diff_density_rms 0.069
_refine_ls_abs_structure_details
;
 Refined as an inversion twin.
;
_refine_ls_abs_structure_Flack 0.035(11)
_refine_ls_extinction_method none
_refine_ls_goodness_of_fit_ref 0.909
_refine_ls_hydrogen_treatment constr
_refine_ls_matrix_type full
_refine_ls_number_parameters 871
_refine_ls_number_reflns 14503
_refine_ls_number_restraints 1
_refine_ls_restrained_S_all 0.909
_refine_ls_R_factor_all 0.0676
_refine_ls_R_factor_gt 0.0450
_refine_ls_shift/su_max 0.001
_refine_ls_shift/su_mean 0.000
_refine_ls_structure_factor_coef Fsqd
_refine_ls_weighting_details 'w=1/[\s^2^(Fo^2^)] where P=(Fo^2^+2Fc^2^)/3'
_refine_ls_weighting_scheme calc
_refine_ls_wR_factor_gt 0.0807
_refine_ls_wR_factor_ref 0.0880
_reflns_Friedel_coverage 0.928
_reflns_Friedel_fraction_full 1.000
_reflns_Friedel_fraction_max 1.000
_reflns_number_gt 10765
_reflns_number_total 14503
_reflns_threshold_expression 'I > 2\s(I)'
_cod_data_source_file c7nj01413a2.cif
_cod_data_source_block 3-RR
_cod_database_code 7056245
_shelx_shelxl_version_number 2014/7
_shelx_space_group_comment
;
The symmetry employed for this shelxl refinement is uniquely defined
by the following loop, which should always be used as a source of
symmetry information in preference to the above space-group names.
They are only intended as comments.
;
_shelx_estimated_absorpt_t_min 0.696
_shelx_estimated_absorpt_t_max 0.747
_platon_squeeze_void_probe_radius 1.20

loop_
_space_group_symop_operation_xyz
'x, y, z'
'-x, y+1/2, -z'

loop_
_atom_site_label
_atom_site_type_symbol
_atom_site_fract_x
_atom_site_fract_y
_atom_site_fract_z
_atom_site_U_iso_or_equiv
_atom_site_adp_type
_atom_site_occupancy
_atom_site_site_symmetry_order
_atom_site_calc_flag
_atom_site_refinement_flags_posn
_atom_site_refinement_flags_adp
Dy1 Dy 1.06863(3) 0.34304(3) 0.93780(2) 0.04018(11) Uani 1 1 d . .
Cu1 Cu 0.83113(8) 0.41253(7) 0.93354(7) 0.0457(3) Uani 1 1 d . .
Fe1 Fe 0.56787(8) 0.39978(8) 0.67781(7) 0.0433(3) Uani 1 1 d . .
B1 B -0.0223(7) 0.1304(7) 0.4256(6) 0.045(3) Uani 1 1 d . .
H100 H -0.0461 0.1291 0.3640 0.054 Uiso 1 1 d R U
B2 B 0.5004(7) 0.3624(7) 0.5114(7) 0.053(3) Uani 1 1 d . .
H101 H 0.4792 0.3432 0.4575 0.064 Uiso 1 1 d R U
C1 C 0.7235(7) 0.4807(7) 0.6007(7) 0.067(3) Uani 1 1 d . .
C2 C 0.7310(8) 0.4871(8) 0.5278(7) 0.077(4) Uani 1 1 d . .
H2 H 0.7811 0.5154 0.5114 0.093 Uiso 1 1 calc R U
C3 C 0.6524(9) 0.4448(7) 0.4838(7) 0.071(3) Uani 1 1 d . .
C4 C 0.3573(7) 0.4802(7) 0.6181(7) 0.069(3) Uani 1 1 d . .
C5 C 0.2927(8) 0.4888(9) 0.5475(9) 0.096(5) Uani 1 1 d . .
H5 H 0.2318 0.5177 0.5367 0.115 Uiso 1 1 calc R U
C6 C 0.3328(7) 0.4484(7) 0.4971(7) 0.069(3) Uani 1 1 d . .
C7 C 0.5652(7) 0.2104(7) 0.6595(7) 0.059(3) Uani 1 1 d . .
C8 C 0.5392(8) 0.1547(7) 0.6005(7) 0.068(3) Uani 1 1 d . .
H8 H 0.5399 0.0974 0.6032 0.082 Uiso 1 1 calc R U
C9 C 0.5130(7) 0.2019(7) 0.5385(6) 0.059(3) Uani 1 1 d . .
C10 C 0.7928(8) 0.5146(9) 0.6651(8) 0.098(5) Uani 1 1 d . .
H10A H 0.7553 0.5408 0.6968 0.147 Uiso 1 1 calc R U
H10B H 0.8356 0.5544 0.6493 0.147 Uiso 1 1 calc R U
H10C H 0.8337 0.4712 0.6923 0.147 Uiso 1 1 calc R U
C11 C 0.6237(9) 0.4331(9) 0.4013(6) 0.096(4) Uani 1 1 d . .
H11A H 0.6519 0.3823 0.3887 0.144 Uiso 1 1 calc R U
H11B H 0.6495 0.4781 0.3775 0.144 Uiso 1 1 calc R U
H11C H 0.5512 0.4313 0.3843 0.144 Uiso 1 1 calc R U
C12 C 0.3507(11) 0.5142(10) 0.6946(8) 0.123(6) Uani 1 1 d . .
H12A H 0.4038 0.5539 0.7114 0.185 Uiso 1 1 calc R U
H12B H 0.3583 0.4699 0.7301 0.185 Uiso 1 1 calc R U
H12C H 0.2861 0.5403 0.6902 0.185 Uiso 1 1 calc R U
C13 C 0.2967(10) 0.4410(10) 0.4146(7) 0.118(6) Uani 1 1 d . .
H13A H 0.3501 0.4191 0.3943 0.177 Uiso 1 1 calc R U
H13B H 0.2775 0.4944 0.3934 0.177 Uiso 1 1 calc R U
H13C H 0.2392 0.4048 0.4027 0.177 Uiso 1 1 calc R U
C14 C 0.6043(10) 0.1891(7) 0.7410(7) 0.080(4) Uani 1 1 d . .
H14A H 0.6564 0.2274 0.7638 0.121 Uiso 1 1 calc R U
H14B H 0.6317 0.1342 0.7454 0.121 Uiso 1 1 calc R U
H14C H 0.5498 0.1919 0.7658 0.121 Uiso 1 1 calc R U
C15 C 0.4824(9) 0.1715(9) 0.4591(7) 0.098(4) Uani 1 1 d . .
H15A H 0.4530 0.2159 0.4267 0.147 Uiso 1 1 calc R U
H15B H 0.4337 0.1279 0.4556 0.147 Uiso 1 1 calc R U
H15C H 0.5411 0.1511 0.4444 0.147 Uiso 1 1 calc R U
C16 C 0.6901(7) 0.3746(5) 0.7512(5) 0.049(2) Uani 1 1 d . .
C17 C 0.5851(8) 0.5089(8) 0.7187(7) 0.056(3) Uani 1 1 d . .
C18 C 0.5009(6) 0.3684(6) 0.7522(5) 0.056(3) Uani 1 1 d . .
C19 C 0.9670(6) 0.5309(5) 0.8963(5) 0.037(2) Uani 1 1 d . .
C20 C 1.0598(7) 0.5481(7) 0.8777(5) 0.045(2) Uani 1 1 d . .
C21 C 1.0810(7) 0.6243(7) 0.8536(5) 0.056(3) Uani 1 1 d . .
H21 H 1.1434 0.6344 0.8428 0.067 Uiso 1 1 calc R U
C22 C 1.0093(8) 0.6864(6) 0.8453(6) 0.065(3) Uani 1 1 d . .
H22 H 1.0240 0.7389 0.8305 0.078 Uiso 1 1 calc R U
C23 C 0.9168(7) 0.6702(6) 0.8589(6) 0.058(3) Uani 1 1 d . .
H23 H 0.8679 0.7115 0.8512 0.070 Uiso 1 1 calc R U
C24 C 0.8939(6) 0.5936(5) 0.8838(5) 0.044(2) Uani 1 1 d . .
C25 C 0.7915(6) 0.5827(6) 0.8951(5) 0.045(2) Uani 1 1 d . .
H25 H 0.7484 0.6280 0.8867 0.053 Uiso 1 1 calc R U
C26 C 0.6517(6) 0.5048(6) 0.9189(5) 0.048(2) Uani 1 1 d . .
H26 H 0.6155 0.4817 0.8707 0.058 Uiso 1 1 calc R U
C27 C 0.5965(6) 0.5810(7) 0.9312(6) 0.062(3) Uani 1 1 d . .
H27A H 0.5940 0.6190 0.8901 0.075 Uiso 1 1 calc R U
H27B H 0.6327 0.6077 0.9770 0.075 Uiso 1 1 calc R U
C28 C 0.4890(8) 0.5607(8) 0.9366(7) 0.077(4) Uani 1 1 d . .
H28A H 0.4507 0.5400 0.8887 0.092 Uiso 1 1 calc R U
H28B H 0.4562 0.6107 0.9478 0.092 Uiso 1 1 calc R U
C29 C 0.4876(7) 0.4956(8) 0.9980(7) 0.078(4) Uani 1 1 d . .
H29A H 0.5199 0.5180 1.0468 0.093 Uiso 1 1 calc R U
H29B H 0.4181 0.4818 0.9980 0.093 Uiso 1 1 calc R U
C30 C 0.5438(6) 0.4181(7) 0.9831(6) 0.062(3) Uani 1 1 d . .
H30A H 0.5462 0.3786 1.0231 0.075 Uiso 1 1 calc R U
H30B H 0.5075 0.3929 0.9366 0.075 Uiso 1 1 calc R U
C31 C 0.6507(6) 0.4391(6) 0.9783(5) 0.047(2) Uani 1 1 d . .
H31 H 0.6846 0.4633 1.0266 0.056 Uiso 1 1 calc R U
C32 C 0.6948(8) 0.2941(8) 0.9669(6) 0.063(3) Uani 1 1 d . .
H32 H 0.6336 0.2802 0.9779 0.076 Uiso 1 1 calc R U
C33 C 0.7595(7) 0.2261(6) 0.9535(5) 0.049(2) Uani 1 1 d . .
C34 C 0.7215(8) 0.1475(7) 0.9492(6) 0.060(3) Uani 1 1 d . .
H34 H 0.6560 0.1388 0.9546 0.072 Uiso 1 1 calc R U
C35 C 0.7775(8) 0.0826(7) 0.9375(6) 0.064(3) Uani 1 1 d . .
H35 H 0.7500 0.0299 0.9343 0.077 Uiso 1 1 calc R U
C36 C 0.8754(8) 0.0935(6) 0.9299(6) 0.065(3) Uani 1 1 d . .
H36 H 0.9129 0.0485 0.9205 0.077 Uiso 1 1 calc R U
C37 C 0.9168(7) 0.1710(6) 0.9364(5) 0.047(2) Uani 1 1 d . .
C38 C 0.8600(7) 0.2381(6) 0.9476(5) 0.047(2) Uani 1 1 d . .
C39 C 1.2228(6) 0.4940(7) 0.8716(6) 0.064(3) Uani 1 1 d . .
H39A H 1.2119 0.5206 0.8237 0.096 Uiso 1 1 calc R U
H39B H 1.2560 0.4420 0.8697 0.096 Uiso 1 1 calc R U
H39C H 1.2646 0.5283 0.9091 0.096 Uiso 1 1 calc R U
C40 C 1.0725(8) 0.1271(7) 0.9058(7) 0.071(4) Uani 1 1 d . .
H40A H 1.0815 0.0812 0.9397 0.107 Uiso 1 1 calc R U
H40B H 1.1376 0.1485 0.9035 0.107 Uiso 1 1 calc R U
H40C H 1.0366 0.1093 0.8569 0.107 Uiso 1 1 calc R U
C41 C -0.1706(7) 0.2112(7) 0.5519(7) 0.065(3) Uani 1 1 d . .
C42 C -0.2309(8) 0.2369(8) 0.4850(7) 0.081(4) Uani 1 1 d . .
H42 H -0.2909 0.2666 0.4789 0.097 Uiso 1 1 calc R U
C43 C -0.1893(7) 0.2119(7) 0.4298(7) 0.062(3) Uani 1 1 d . .
C44 C 0.2065(6) 0.2150(6) 0.5510(6) 0.053(3) Uani 1 1 d . .
C45 C 0.2242(7) 0.2401(7) 0.4846(6) 0.062(3) Uani 1 1 d . .
H45 H 0.2808 0.2692 0.4787 0.074 Uiso 1 1 calc R U
C46 C 0.1441(7) 0.2151(6) 0.4277(5) 0.052(2) Uani 1 1 d . .
C47 C 0.0155(7) -0.0614(6) 0.5309(6) 0.055(3) Uani 1 1 d . .
C48 C -0.0132(7) -0.0940(7) 0.4598(7) 0.066(3) Uani 1 1 d . .
H48 H -0.0207 -0.1497 0.4478 0.080 Uiso 1 1 calc R U
C49 C -0.0290(7) -0.0293(7) 0.4096(6) 0.057(3) Uani 1 1 d . .
C50 C -0.1825(8) 0.2254(10) 0.6312(7) 0.102(5) Uani 1 1 d . .
H50A H -0.1422 0.1859 0.6644 0.153 Uiso 1 1 calc R U
H50B H -0.2524 0.2191 0.6322 0.153 Uiso 1 1 calc R U
H50C H -0.1603 0.2801 0.6471 0.153 Uiso 1 1 calc R U
C51 C -0.2263(8) 0.2248(9) 0.3465(7) 0.094(4) Uani 1 1 d . .
H51A H -0.2766 0.2676 0.3371 0.140 Uiso 1 1 calc R U
H51B H -0.2555 0.1745 0.3235 0.140 Uiso 1 1 calc R U
H51C H -0.1704 0.2404 0.3260 0.140 Uiso 1 1 calc R U
C52 C 0.2744(7) 0.2290(7) 0.6273(5) 0.070(3) Uani 1 1 d . .
H52A H 0.2379 0.2587 0.6577 0.106 Uiso 1 1 calc R U
H52B H 0.3324 0.2606 0.6228 0.106 Uiso 1 1 calc R U
H52C H 0.2962 0.1769 0.6502 0.106 Uiso 1 1 calc R U
C53 C 0.1249(9) 0.2291(8) 0.3474(5) 0.075(3) Uani 1 1 d . .
H53A H 0.1310 0.1779 0.3226 0.113 Uiso 1 1 calc R U
H53B H 0.1734 0.2678 0.3373 0.113 Uiso 1 1 calc R U
H53C H 0.0577 0.2507 0.3293 0.113 Uiso 1 1 calc R U
C54 C 0.0384(10) -0.1064(8) 0.6013(7) 0.099(4) Uani 1 1 d . .
H54A H 0.1086 -0.0989 0.6259 0.148 Uiso 1 1 calc R U
H54B H 0.0251 -0.1640 0.5916 0.148 Uiso 1 1 calc R U
H54C H -0.0032 -0.0860 0.6328 0.148 Uiso 1 1 calc R U
C55 C -0.0605(9) -0.0279(8) 0.3279(7) 0.079(4) Uani 1 1 d . .
H55A H -0.1163 0.0096 0.3123 0.118 Uiso 1 1 calc R U
H55B H -0.0811 -0.0822 0.3097 0.118 Uiso 1 1 calc R U
H55C H -0.0049 -0.0101 0.3080 0.118 Uiso 1 1 calc R U
C56 C 0.0575(8) 0.2025(8) 0.6722(6) 0.055(3) Uani 1 1 d . .
C57 C 0.1535(8) 0.0657(6) 0.6613(5) 0.050(2) Uani 1 1 d . .
C58 C -0.0392(8) 0.0629(7) 0.6619(6) 0.062(3) Uani 1 1 d . .
Fe2 Fe 0.03525(9) 0.11616(8) 0.59851(7) 0.0424(3) Uani 1 1 d . .
N1 N 0.6403(5) 0.4333(5) 0.6002(4) 0.0456(19) Uani 1 1 d . .
N2 N 0.5976(5) 0.4122(5) 0.5280(4) 0.055(2) Uani 1 1 d . .
N3 N 0.4364(5) 0.4329(5) 0.6103(4) 0.051(2) Uani 1 1 d . .
N4 N 0.4206(5) 0.4132(6) 0.5367(5) 0.057(2) Uani 1 1 d . .
N5 N 0.5504(5) 0.2864(5) 0.6330(4) 0.047(2) Uani 1 1 d . .
N6 N 0.5190(5) 0.2820(5) 0.5571(4) 0.049(2) Uani 1 1 d . .
N7 N 0.7636(5) 0.3633(5) 0.7964(4) 0.058(3) Uani 1 1 d . .
N8 N 0.5939(8) 0.5746(7) 0.7417(6) 0.091(3) Uani 1 1 d . .
N9 N 0.4587(6) 0.3481(8) 0.7973(4) 0.077(2) Uani 1 1 d . .
N10 N 0.7571(5) 0.5160(5) 0.9154(4) 0.0403(18) Uani 1 1 d . .
N11 N 0.7154(5) 0.3707(5) 0.9648(5) 0.046(2) Uani 1 1 d . .
N12 N 1.2701(7) 0.3096(6) 1.0283(5) 0.062(3) Uani 1 1 d . .
N13 N -0.0891(5) 0.1714(5) 0.5379(5) 0.054(2) Uani 1 1 d . .
N14 N -0.1030(5) 0.1726(5) 0.4625(5) 0.049(2) Uani 1 1 d . .
N15 N 0.1167(5) 0.1733(4) 0.5371(4) 0.0394(17) Uani 1 1 d . .
N16 N 0.0801(5) 0.1735(5) 0.4610(4) 0.0432(19) Uani 1 1 d . .
N17 N 0.0129(5) 0.0221(5) 0.5263(5) 0.048(2) Uani 1 1 d . .
N18 N -0.0144(5) 0.0403(5) 0.4514(5) 0.050(2) Uani 1 1 d . .
N19 N 0.0674(6) 0.2522(6) 0.7152(5) 0.062(2) Uani 1 1 d . .
N20 N 0.2226(7) 0.0356(6) 0.6987(5) 0.071(3) Uani 1 1 d . .
N21 N -0.0763(8) 0.0297(7) 0.7030(6) 0.100(4) Uani 1 1 d . .
O1 O 1.1262(4) 0.4803(4) 0.8900(3) 0.0453(15) Uani 1 1 d . .
O2 O 0.9568(4) 0.4557(4) 0.9216(3) 0.0458(15) Uani 1 1 d . .
O3 O 0.9073(4) 0.3124(3) 0.9548(3) 0.0450(15) Uani 1 1 d . .
O4 O 1.0142(5) 0.1917(4) 0.9323(4) 0.0561(17) Uani 1 1 d . .
O5 O 1.3560(6) 0.2953(5) 1.0654(5) 0.096(3) Uani 1 1 d . .
O6 O 1.2419(5) 0.3812(5) 1.0013(4) 0.065(2) Uani 1 1 d . .
O7 O 1.2033(5) 0.2544(4) 1.0148(4) 0.0623(18) Uani 1 1 d . .
O1W O 1.0694(5) 0.3789(4) 1.0612(4) 0.073(2) Uani 1 1 d . .
H1WA H 1.0681 0.3350 1.0861 0.088 Uiso 1 1 d R U
H1WB H 1.0949 0.4167 1.0919 0.088 Uiso 1 1 d R U
O2W O 0.9676(4) 0.3298(5) 0.8150(3) 0.0578(19) Uani 1 1 d . .
H2WA H 0.9190 0.3619 0.7955 0.087 Uiso 1 1 d R U
H2WB H 1.0119 0.3334 0.7895 0.087 Uiso 1 1 d R U
O3W O 1.1689(4) 0.2988(4) 0.8588(3) 0.0604(19) Uani 1 1 d . .
H3WA H 1.1425 0.2803 0.8147 0.091 Uiso 1 1 d R U
H3WB H 1.2292 0.3188 0.8698 0.091 Uiso 1 1 d R U

loop_
_atom_site_aniso_label
_atom_site_aniso_U_11
_atom_site_aniso_U_22
_atom_site_aniso_U_33
_atom_site_aniso_U_23
_atom_site_aniso_U_13
_atom_site_aniso_U_12
Dy1 0.03900(18) 0.0388(2) 0.0422(2) -0.0015(3) 0.00863(15) 0.0029(2)
Cu1 0.0417(6) 0.0353(7) 0.0651(8) 0.0006(6) 0.0229(6) -0.0018(5)
Fe1 0.0325(6) 0.0449(9) 0.0526(9) 0.0023(7) 0.0107(6) 0.0001(6)
B1 0.043(6) 0.036(7) 0.055(7) -0.008(5) 0.011(5) 0.001(5)
B2 0.042(5) 0.055(10) 0.057(7) 0.002(6) 0.004(5) -0.002(5)
C1 0.052(6) 0.074(8) 0.081(8) 0.010(6) 0.027(6) -0.012(6)
C2 0.062(7) 0.078(9) 0.103(10) 0.029(8) 0.040(7) -0.007(6)
C3 0.080(7) 0.069(8) 0.076(8) 0.012(6) 0.043(7) -0.001(6)
C4 0.035(5) 0.067(8) 0.103(10) 0.012(7) 0.013(6) 0.002(5)
C5 0.043(6) 0.076(10) 0.155(14) 0.016(9) -0.005(8) 0.013(6)
C6 0.041(6) 0.060(8) 0.093(9) 0.020(7) -0.009(6) 0.002(5)
C7 0.045(5) 0.047(7) 0.085(8) 0.015(6) 0.015(6) 0.007(5)
C8 0.079(7) 0.037(7) 0.090(9) -0.002(6) 0.021(7) -0.006(6)
C9 0.050(6) 0.052(7) 0.076(8) -0.012(6) 0.014(6) -0.005(5)
C10 0.063(7) 0.103(12) 0.117(12) 0.001(9) 0.000(8) -0.044(8)
C11 0.110(10) 0.111(12) 0.073(9) 0.015(8) 0.035(8) -0.009(8)
C12 0.111(11) 0.135(15) 0.139(14) -0.038(11) 0.061(10) 0.050(10)
C13 0.098(9) 0.125(14) 0.099(11) 0.048(10) -0.039(8) -0.016(9)
C14 0.105(9) 0.048(8) 0.088(10) 0.016(7) 0.024(8) 0.003(7)
C15 0.079(8) 0.110(12) 0.102(11) -0.031(9) 0.017(8) -0.010(8)
C16 0.061(6) 0.044(6) 0.046(6) -0.003(4) 0.022(5) -0.007(4)
C17 0.047(5) 0.055(8) 0.066(8) -0.004(6) 0.011(5) 0.000(5)
C18 0.043(5) 0.066(9) 0.058(6) -0.012(5) 0.013(5) -0.004(4)
C19 0.039(5) 0.032(5) 0.036(5) -0.001(4) 0.003(4) -0.006(4)
C20 0.039(5) 0.051(7) 0.043(6) 0.001(5) 0.005(4) -0.005(5)
C21 0.049(5) 0.060(7) 0.061(6) 0.013(5) 0.017(5) -0.017(5)
C22 0.074(7) 0.038(6) 0.080(8) 0.017(6) 0.015(6) -0.013(5)
C23 0.058(6) 0.040(6) 0.076(7) 0.013(5) 0.014(5) 0.005(5)
C24 0.036(4) 0.034(6) 0.059(6) 0.002(5) 0.005(4) -0.003(4)
C25 0.042(5) 0.038(6) 0.054(6) -0.004(5) 0.013(5) 0.005(4)
C26 0.041(5) 0.052(7) 0.054(6) -0.011(5) 0.015(5) -0.002(4)
C27 0.041(5) 0.066(8) 0.082(8) -0.003(6) 0.020(5) 0.009(5)
C28 0.063(7) 0.079(10) 0.092(9) -0.003(7) 0.024(7) 0.004(6)
C29 0.047(6) 0.101(11) 0.096(9) 0.001(8) 0.038(6) 0.020(6)
C30 0.041(5) 0.073(8) 0.078(7) -0.013(6) 0.024(5) -0.009(5)
C31 0.030(4) 0.060(7) 0.055(6) -0.008(5) 0.021(4) -0.003(4)
C32 0.056(6) 0.066(10) 0.077(8) -0.008(7) 0.035(6) -0.014(6)
C33 0.053(5) 0.044(6) 0.053(6) 0.003(5) 0.017(5) -0.017(5)
C34 0.066(6) 0.049(7) 0.074(8) 0.000(6) 0.032(6) -0.017(6)
C35 0.076(7) 0.045(7) 0.067(8) 0.001(6) 0.007(6) -0.015(6)
C36 0.064(7) 0.035(6) 0.090(9) 0.004(6) 0.010(6) -0.007(5)
C37 0.055(6) 0.037(6) 0.047(6) 0.005(4) 0.009(5) 0.002(5)
C38 0.055(6) 0.034(6) 0.053(6) 0.005(5) 0.018(5) -0.008(5)
C39 0.033(5) 0.082(9) 0.080(8) 0.007(6) 0.020(5) 0.002(5)
C40 0.063(7) 0.050(8) 0.099(10) -0.022(7) 0.017(7) 0.005(6)
C41 0.045(6) 0.070(8) 0.085(9) -0.013(6) 0.023(6) 0.005(5)
C42 0.041(6) 0.096(10) 0.100(10) -0.019(8) 0.010(7) 0.023(6)
C43 0.037(5) 0.055(7) 0.084(8) -0.005(6) -0.003(6) 0.000(5)
C44 0.037(5) 0.048(6) 0.074(7) -0.013(5) 0.015(5) -0.010(4)
C45 0.051(6) 0.069(8) 0.073(8) 0.001(6) 0.028(6) -0.014(5)
C46 0.052(5) 0.050(7) 0.058(6) 0.000(5) 0.023(5) -0.002(5)
C47 0.062(6) 0.042(7) 0.060(7) -0.006(5) 0.011(5) -0.008(5)
C48 0.064(6) 0.036(6) 0.099(9) -0.024(7) 0.021(6) -0.008(5)
C49 0.054(6) 0.043(7) 0.079(8) -0.026(6) 0.025(6) -0.003(5)
C50 0.067(7) 0.134(14) 0.112(11) -0.039(10) 0.036(8) 0.023(8)
C51 0.073(8) 0.092(11) 0.099(10) 0.005(8) -0.013(7) 0.017(7)
C52 0.056(6) 0.086(9) 0.065(7) -0.018(6) 0.007(6) -0.035(6)
C53 0.104(8) 0.075(9) 0.056(7) 0.001(6) 0.038(7) -0.002(7)
C54 0.131(10) 0.056(9) 0.115(11) 0.012(8) 0.038(9) -0.008(8)
C55 0.070(8) 0.083(10) 0.080(10) -0.035(8) 0.010(7) -0.001(7)
C56 0.057(7) 0.066(8) 0.045(7) 0.005(6) 0.018(6) 0.002(6)
C57 0.062(6) 0.046(6) 0.043(6) 0.000(5) 0.012(5) -0.006(5)
C58 0.063(6) 0.065(8) 0.063(7) -0.021(6) 0.025(6) -0.016(6)
Fe2 0.0372(6) 0.0429(9) 0.0489(8) -0.0045(6) 0.0138(6) -0.0020(6)
N1 0.034(4) 0.046(5) 0.057(5) 0.001(4) 0.013(4) -0.011(3)
N2 0.042(4) 0.067(6) 0.059(5) 0.001(5) 0.019(4) -0.003(4)
N3 0.033(4) 0.061(6) 0.056(5) 0.006(4) 0.005(4) 0.002(4)
N4 0.038(4) 0.061(6) 0.065(6) 0.011(5) -0.004(4) -0.001(4)
N5 0.042(4) 0.043(5) 0.056(5) 0.002(4) 0.009(4) 0.000(4)
N6 0.046(4) 0.046(6) 0.057(6) -0.008(4) 0.018(4) -0.007(4)
N7 0.042(4) 0.065(8) 0.060(5) -0.006(4) 0.001(4) -0.001(4)
N8 0.121(9) 0.071(8) 0.075(7) -0.005(6) 0.013(6) 0.003(7)
N9 0.082(5) 0.088(7) 0.065(5) 0.002(7) 0.027(5) -0.016(7)
N10 0.032(4) 0.038(5) 0.053(5) -0.005(4) 0.014(3) -0.001(3)
N11 0.041(4) 0.039(5) 0.064(5) -0.007(4) 0.022(4) -0.004(3)
N12 0.059(5) 0.055(6) 0.058(6) 0.005(5) -0.015(5) 0.001(5)
N13 0.042(4) 0.052(6) 0.068(6) -0.008(4) 0.015(4) 0.008(4)
N14 0.039(4) 0.048(5) 0.058(5) -0.006(4) 0.009(4) 0.010(4)
N15 0.033(4) 0.038(5) 0.046(5) 0.006(3) 0.006(3) 0.005(3)
N16 0.047(4) 0.046(5) 0.037(5) -0.001(3) 0.011(4) -0.005(4)
N17 0.048(4) 0.039(5) 0.061(6) -0.003(4) 0.019(4) -0.008(4)
N18 0.045(4) 0.046(5) 0.058(6) -0.005(4) 0.009(4) 0.006(4)
N19 0.067(5) 0.070(7) 0.051(6) -0.014(5) 0.016(5) 0.005(5)
N20 0.065(5) 0.078(7) 0.068(7) 0.008(5) 0.010(5) 0.007(5)
N21 0.113(8) 0.105(10) 0.101(9) -0.011(7) 0.065(7) -0.046(7)
O1 0.032(3) 0.047(4) 0.058(4) 0.008(3) 0.014(3) -0.001(3)
O2 0.039(3) 0.038(4) 0.064(4) 0.006(3) 0.019(3) 0.003(3)
O3 0.046(3) 0.031(4) 0.064(4) 0.002(3) 0.025(3) -0.006(2)
O4 0.048(4) 0.039(4) 0.081(5) -0.007(4) 0.015(4) 0.006(3)
O5 0.074(5) 0.082(6) 0.103(6) 0.011(5) -0.033(5) 0.003(4)
O6 0.066(4) 0.047(5) 0.066(5) 0.004(4) -0.016(4) -0.003(4)
O7 0.075(4) 0.036(4) 0.071(5) 0.008(4) 0.009(4) 0.001(4)
O1W 0.108(5) 0.060(5) 0.054(4) -0.008(3) 0.023(4) 0.009(4)
O2W 0.034(3) 0.078(6) 0.061(4) -0.009(4) 0.011(3) 0.012(4)
O3W 0.039(3) 0.081(5) 0.058(4) -0.023(4) 0.006(3) 0.001(3)

loop_
_atom_type_symbol
_atom_type_description
_atom_type_scat_dispersion_real
_atom_type_scat_dispersion_imag
_atom_type_scat_source
C C 0.0033 0.0016 'International Tables Vol C Tables 4.2.6.8 and 6.1.1.4'
H H 0.0000 0.0000 'International Tables Vol C Tables 4.2.6.8 and 6.1.1.4'
B B 0.0013 0.0007 'International Tables Vol C Tables 4.2.6.8 and 6.1.1.4'
Cl Cl 0.1484 0.1585 'International Tables Vol C Tables 4.2.6.8 and 6.1.1.4'
Cu Cu 0.3201 1.2651 'International Tables Vol C Tables 4.2.6.8 and 6.1.1.4'
Dy Dy -0.1892 4.4098 'International Tables Vol C Tables 4.2.6.8 and 6.1.1.4'
Fe Fe 0.3463 0.8444 'International Tables Vol C Tables 4.2.6.8 and 6.1.1.4'
N N 0.0061 0.0033 'International Tables Vol C Tables 4.2.6.8 and 6.1.1.4'
O O 0.0106 0.0060 'International Tables Vol C Tables 4.2.6.8 and 6.1.1.4'

loop_
_geom_angle_atom_site_label_1
_geom_angle_atom_site_label_2
_geom_angle_atom_site_label_3
_geom_angle
O3W Dy1 O3 136.4(2)
O3W Dy1 O1W 144.5(2)
O3 Dy1 O1W 73.2(2)
O3W Dy1 O2 128.1(2)
O3 Dy1 O2 65.44(19)
O1W Dy1 O2 77.5(2)
O3W Dy1 O2W 70.56(18)
O3 Dy1 O2W 76.06(19)
O1W Dy1 O2W 145.0(2)
O2 Dy1 O2W 74.8(2)
O3W Dy1 O6 74.7(2)
O3 Dy1 O6 144.6(2)
O1W Dy1 O6 72.1(3)
O2 Dy1 O6 112.5(2)
O2W Dy1 O6 139.1(2)
O3W Dy1 O7 73.6(2)
O3 Dy1 O7 112.7(2)
O1W Dy1 O7 76.0(2)
O2 Dy1 O7 152.5(2)
O2W Dy1 O7 132.4(2)
O6 Dy1 O7 51.7(2)
O3W Dy1 O4 83.5(2)
O3 Dy1 O4 61.99(19)
O1W Dy1 O4 102.2(2)
O2 Dy1 O4 124.7(2)
O2W Dy1 O4 77.2(2)
O6 Dy1 O4 119.9(2)
O7 Dy1 O4 68.6(2)
O3W Dy1 O1 77.5(2)
O3 Dy1 O1 126.73(18)
O1W Dy1 O1 100.6(2)
O2 Dy1 O1 61.67(18)
O2W Dy1 O1 84.6(2)
O6 Dy1 O1 67.0(2)
O7 Dy1 O1 116.8(2)
O4 Dy1 O1 157.2(2)
O3W Dy1 Cu1 141.31(14)
O3 Dy1 Cu1 32.83(14)
O1W Dy1 Cu1 73.98(16)
O2 Dy1 Cu1 32.68(14)
O2W Dy1 Cu1 71.10(13)
O6 Dy1 Cu1 136.63(19)
O7 Dy1 Cu1 140.30(16)
O4 Dy1 Cu1 93.05(14)
O1 Dy1 Cu1 93.98(12)
O2 Cu1 O3 83.1(2)
O2 Cu1 N11 169.6(3)
O3 Cu1 N11 94.6(3)
O2 Cu1 N10 96.0(3)
O3 Cu1 N10 177.8(3)
N11 Cu1 N10 86.0(3)
O2 Cu1 Dy1 41.70(18)
O3 Cu1 Dy1 41.47(15)
N11 Cu1 Dy1 135.7(2)
N10 Cu1 Dy1 137.7(2)
C18 Fe1 C17 89.9(4)
C18 Fe1 C16 85.3(4)
C17 Fe1 C16 85.2(4)
C18 Fe1 N3 90.5(3)
C17 Fe1 N3 90.2(4)
C16 Fe1 N3 173.8(4)
C18 Fe1 N1 179.2(3)
C17 Fe1 N1 89.7(4)
C16 Fe1 N1 94.0(3)
N3 Fe1 N1 90.1(3)
C18 Fe1 N5 91.2(4)
C17 Fe1 N5 178.8(4)
C16 Fe1 N5 95.3(3)
N3 Fe1 N5 89.4(3)
N1 Fe1 N5 89.2(3)
N18 B1 N16 108.1(7)
N18 B1 N14 106.5(8)
N16 B1 N14 105.7(8)
N18 B1 H100 106.3
N16 B1 H100 116.9
N14 B1 H100 112.9
N2 B2 N4 107.5(9)
N2 B2 N6 108.7(7)
N4 B2 N6 109.0(8)
N2 B2 H101 113.1
N4 B2 H101 114.2
N6 B2 H101 104.1
N1 C1 C2 107.0(10)
N1 C1 C10 126.8(10)
C2 C1 C10 126.2(10)
C3 C2 C1 108.2(10)
C3 C2 H2 125.9
C1 C2 H2 125.9
N2 C3 C2 108.0(10)
N2 C3 C11 121.5(11)
C2 C3 C11 130.5(11)
N3 C4 C5 107.2(11)
N3 C4 C12 121.5(10)
C5 C4 C12 131.3(11)
C6 C5 C4 109.0(10)
C6 C5 H5 125.5
C4 C5 H5 125.5
C5 C6 N4 106.2(11)
C5 C6 C13 130.7(11)
N4 C6 C13 123.0(12)
N5 C7 C8 109.2(10)
N5 C7 C14 124.6(11)
C8 C7 C14 126.2(10)
C9 C8 C7 104.9(10)
C9 C8 H8 127.6
C7 C8 H8 127.6
N6 C9 C8 110.3(10)
N6 C9 C15 123.5(11)
C8 C9 C15 126.2(12)
C1 C10 H10A 109.5
C1 C10 H10B 109.5
H10A C10 H10B 109.5
C1 C10 H10C 109.5
H10A C10 H10C 109.5
H10B C10 H10C 109.5
C3 C11 H11A 109.5
C3 C11 H11B 109.5
H11A C11 H11B 109.5
C3 C11 H11C 109.5
H11A C11 H11C 109.5
H11B C11 H11C 109.5
C4 C12 H12A 109.5
C4 C12 H12B 109.5
H12A C12 H12B 109.5
C4 C12 H12C 109.5
H12A C12 H12C 109.5
H12B C12 H12C 109.5
C6 C13 H13A 109.5
C6 C13 H13B 109.5
H13A C13 H13B 109.5
C6 C13 H13C 109.5
H13A C13 H13C 109.5
H13B C13 H13C 109.5
C7 C14 H14A 109.5
C7 C14 H14B 109.5
H14A C14 H14B 109.5
C7 C14 H14C 109.5
H14A C14 H14C 109.5
H14B C14 H14C 109.5
C9 C15 H15A 109.5
C9 C15 H15B 109.5
H15A C15 H15B 109.5
C9 C15 H15C 109.5
H15A C15 H15C 109.5
H15B C15 H15C 109.5
N7 C16 Fe1 176.8(8)
N8 C17 Fe1 178.5(12)
N9 C18 Fe1 178.9(9)
O2 C19 C24 126.7(8)
O2 C19 C20 116.2(8)
C24 C19 C20 117.1(8)
C21 C20 O1 125.6(8)
C21 C20 C19 121.9(9)
O1 C20 C19 112.5(8)
C20 C21 C22 119.7(9)
C20 C21 H21 120.1
C22 C21 H21 120.1
C23 C22 C21 119.6(9)
C23 C22 H22 120.2
C21 C22 H22 120.2
C22 C23 C24 121.6(9)
C22 C23 H23 119.2
C24 C23 H23 119.2
C23 C24 C19 119.9(8)
C23 C24 C25 116.9(8)
C19 C24 C25 123.2(8)
N10 C25 C24 125.0(8)
N10 C25 H25 117.5
C24 C25 H25 117.5
N10 C26 C27 115.9(8)
N10 C26 C31 107.1(7)
C27 C26 C31 112.3(8)
N10 C26 H26 107.0
C27 C26 H26 107.0
C31 C26 H26 107.0
C26 C27 C28 110.8(9)
C26 C27 H27A 109.5
C28 C27 H27A 109.5
C26 C27 H27B 109.5
C28 C27 H27B 109.5
H27A C27 H27B 108.1
C27 C28 C29 112.0(9)
C27 C28 H28A 109.2
C29 C28 H28A 109.2
C27 C28 H28B 109.2
C29 C28 H28B 109.2
H28A C28 H28B 107.9
C30 C29 C28 109.6(9)
C30 C29 H29A 109.7
C28 C29 H29A 109.7
C30 C29 H29B 109.7
C28 C29 H29B 109.7
H29A C29 H29B 108.2
C31 C30 C29 110.6(9)
C31 C30 H30A 109.5
C29 C30 H30A 109.5
C31 C30 H30B 109.5
C29 C30 H30B 109.5
H30A C30 H30B 108.1
N11 C31 C30 117.4(8)
N11 C31 C26 107.3(7)
C30 C31 C26 111.8(8)
N11 C31 H31 106.6
C30 C31 H31 106.6
C26 C31 H31 106.6
N11 C32 C33 125.6(9)
N11 C32 H32 117.2
C33 C32 H32 117.2
C34 C33 C38 118.8(10)
C34 C33 C32 118.5(9)
C38 C33 C32 122.6(9)
C35 C34 C33 121.1(10)
C35 C34 H34 119.4
C33 C34 H34 119.4
C34 C35 C36 120.7(10)
C34 C35 H35 119.6
C36 C35 H35 119.6
C37 C36 C35 119.6(10)
C37 C36 H36 120.2
C35 C36 H36 120.2
C36 C37 C38 120.3(9)
C36 C37 O4 126.5(9)
C38 C37 O4 113.2(8)
O3 C38 C37 116.5(8)
O3 C38 C33 124.1(9)
C37 C38 C33 119.3(9)
O1 C39 H39A 109.5
O1 C39 H39B 109.5
H39A C39 H39B 109.5
O1 C39 H39C 109.5
H39A C39 H39C 109.5
H39B C39 H39C 109.5
O4 C40 H40A 109.5
O4 C40 H40B 109.5
H40A C40 H40B 109.5
O4 C40 H40C 109.5
H40A C40 H40C 109.5
H40B C40 H40C 109.5
N13 C41 C42 108.3(10)
N13 C41 C50 122.1(10)
C42 C41 C50 129.5(10)
C43 C42 C41 108.6(9)
C43 C42 H42 125.7
C41 C42 H42 125.7
C42 C43 N14 106.6(10)
C42 C43 C51 129.0(10)
N14 C43 C51 124.3(10)
C45 C44 N15 108.8(9)
C45 C44 C52 126.3(9)
N15 C44 C52 124.9(9)
C44 C45 C46 108.4(9)
C44 C45 H45 125.8
C46 C45 H45 125.8
N16 C46 C45 106.2(8)
N16 C46 C53 123.9(9)
C45 C46 C53 130.0(9)
N17 C47 C48 109.1(10)
N17 C47 C54 123.6(10)
C48 C47 C54 127.2(11)
C47 C48 C49 107.9(10)
C47 C48 H48 126.0
C49 C48 H48 126.0
N18 C49 C48 105.9(10)
N18 C49 C55 122.6(11)
C48 C49 C55 131.4(10)
C41 C50 H50A 109.5
C41 C50 H50B 109.5
H50A C50 H50B 109.5
C41 C50 H50C 109.5
H50A C50 H50C 109.5
H50B C50 H50C 109.5
C43 C51 H51A 109.5
C43 C51 H51B 109.5
H51A C51 H51B 109.5
C43 C51 H51C 109.5
H51A C51 H51C 109.5
H51B C51 H51C 109.5
C44 C52 H52A 109.5
C44 C52 H52B 109.5
H52A C52 H52B 109.5
C44 C52 H52C 109.5
H52A C52 H52C 109.5
H52B C52 H52C 109.5
C46 C53 H53A 109.5
C46 C53 H53B 109.5
H53A C53 H53B 109.5
C46 C53 H53C 109.5
H53A C53 H53C 109.5
H53B C53 H53C 109.5
C47 C54 H54A 109.5
C47 C54 H54B 109.5
H54A C54 H54B 109.5
C47 C54 H54C 109.5
H54A C54 H54C 109.5
H54B C54 H54C 109.5
C49 C55 H55A 109.5
C49 C55 H55B 109.5
H55A C55 H55B 109.5
C49 C55 H55C 109.5
H55A C55 H55C 109.5
H55B C55 H55C 109.5
N19 C56 Fe2 177.8(10)
N20 C57 Fe2 179.3(10)
N21 C58 Fe2 174.7(11)
C58 Fe2 C56 85.2(4)
C58 Fe2 C57 85.9(4)
C56 Fe2 C57 85.3(4)
C58 Fe2 N15 177.3(4)
C56 Fe2 N15 92.7(4)
C57 Fe2 N15 92.4(3)
C58 Fe2 N17 92.4(4)
C56 Fe2 N17 177.0(4)
C57 Fe2 N17 92.7(4)
N15 Fe2 N17 89.7(3)
C58 Fe2 N13 92.5(4)
C56 Fe2 N13 92.1(4)
C57 Fe2 N13 177.0(4)
N15 Fe2 N13 89.1(3)
N17 Fe2 N13 89.9(3)
N2 N1 C1 107.8(8)
N2 N1 Fe1 117.6(5)
C1 N1 Fe1 134.4(7)
C3 N2 N1 109.0(8)
C3 N2 B2 132.4(10)
N1 N2 B2 118.5(7)
C4 N3 N4 107.4(8)
C4 N3 Fe1 134.6(8)
N4 N3 Fe1 117.6(6)
N3 N4 C6 110.1(9)
N3 N4 B2 118.6(7)
C6 N4 B2 131.2(10)
C7 N5 N6 108.2(9)
C7 N5 Fe1 135.2(8)
N6 N5 Fe1 116.6(6)
C9 N6 N5 107.3(8)
C9 N6 B2 133.6(9)
N5 N6 B2 119.1(8)
C25 N10 C26 123.6(8)
C25 N10 Cu1 125.0(6)
C26 N10 Cu1 111.0(6)
C32 N11 C31 125.7(9)
C32 N11 Cu1 123.6(7)
C31 N11 Cu1 110.4(6)
O5 N12 O7 121.5(10)
O5 N12 O6 122.9(9)
O7 N12 O6 115.7(8)
N14 N13 C41 105.4(8)
N14 N13 Fe2 118.0(5)
C41 N13 Fe2 136.5(8)
C43 N14 N13 111.0(8)
C43 N14 B1 129.4(9)
N13 N14 B1 119.6(7)
C44 N15 N16 106.2(7)
C44 N15 Fe2 135.9(7)
N16 N15 Fe2 117.9(5)
C46 N16 N15 110.4(7)
C46 N16 B1 129.9(8)
N15 N16 B1 119.7(7)
C47 N17 N18 105.9(8)
C47 N17 Fe2 136.3(7)
N18 N17 Fe2 117.8(6)
C49 N18 N17 111.1(9)
C49 N18 B1 129.0(9)
N17 N18 B1 119.9(8)
C20 O1 C39 115.2(7)
C20 O1 Dy1 119.6(5)
C39 O1 Dy1 125.2(5)
C19 O2 Cu1 123.4(5)
C19 O2 Dy1 130.0(5)
Cu1 O2 Dy1 105.6(3)
C38 O3 Cu1 120.8(6)
C38 O3 Dy1 127.8(5)
Cu1 O3 Dy1 105.7(2)
C37 O4 C40 116.4(8)
C37 O4 Dy1 120.1(5)
C40 O4 Dy1 121.7(6)
N12 O6 Dy1 96.9(5)
N12 O7 Dy1 95.7(6)
Dy1 O1W H1WA 108.6
Dy1 O1W H1WB 137.0
H1WA O1W H1WB 107.7
Dy1 O2W H2WA 124.4
Dy1 O2W H2WB 101.4
H2WA O2W H2WB 107.7
Dy1 O3W H3WA 121.5
Dy1 O3W H3WB 113.8
H3WA O3W H3WB 120.8

loop_
_geom_bond_atom_site_label_1
_geom_bond_atom_site_label_2
_geom_bond_distance
Dy1 O3W 2.330(6)
Dy1 O3 2.339(5)
Dy1 O1W 2.342(6)
Dy1 O2 2.349(6)
Dy1 O2W 2.356(5)
Dy1 O6 2.444(6)
Dy1 O7 2.486(6)
Dy1 O4 2.559(7)
Dy1 O1 2.584(6)
Dy1 Cu1 3.4008(13)
Cu1 O2 1.907(6)
Cu1 O3 1.915(6)
Cu1 N11 1.922(8)
Cu1 N10 1.944(7)
Fe1 C18 1.886(10)
Fe1 C17 1.916(13)
Fe1 C16 1.917(10)
Fe1 N3 1.991(7)
Fe1 N1 1.994(7)
Fe1 N5 2.006(8)
B1 N18 1.533(13)
B1 N16 1.554(12)
B1 N14 1.577(12)
B1 H100 1.1030
B2 N2 1.515(12)
B2 N4 1.522(13)
B2 N6 1.540(13)
B2 H101 1.0135
C1 N1 1.365(11)
C1 C2 1.372(15)
C1 C10 1.435(15)
C2 C3 1.361(15)
C2 H2 0.9300
C3 N2 1.335(12)
C3 C11 1.487(15)
C4 N3 1.355(12)
C4 C5 1.390(16)
C4 C12 1.534(17)
C5 C6 1.352(17)
C5 H5 0.9300
C6 N4 1.365(12)
C6 C13 1.484(17)
C7 N5 1.323(12)
C7 C8 1.393(15)
C7 C14 1.507(15)
C8 C9 1.349(15)
C8 H8 0.9300
C9 N6 1.341(12)
C9 C15 1.503(14)
C10 H10A 0.9600
C10 H10B 0.9600
C10 H10C 0.9600
C11 H11A 0.9600
C11 H11B 0.9600
C11 H11C 0.9600
C12 H12A 0.9600
C12 H12B 0.9600
C12 H12C 0.9600
C13 H13A 0.9600
C13 H13B 0.9600
C13 H13C 0.9600
C14 H14A 0.9600
C14 H14B 0.9600
C14 H14C 0.9600
C15 H15A 0.9600
C15 H15B 0.9600
C15 H15C 0.9600
C16 N7 1.151(10)
C17 N8 1.141(14)
C18 N9 1.163(11)
C19 O2 1.324(10)
C19 C24 1.401(12)
C19 C20 1.412(12)
C20 C21 1.367(13)
C20 O1 1.405(11)
C21 C22 1.385(14)
C21 H21 0.9300
C22 C23 1.364(13)
C22 H22 0.9300
C23 C24 1.384(12)
C23 H23 0.9300
C24 C25 1.465(12)
C25 N10 1.269(11)
C25 H25 0.9300
C26 N10 1.460(10)
C26 C27 1.490(13)
C26 C31 1.529(13)
C26 H26 0.9800
C27 C28 1.524(13)
C27 H27A 0.9700
C27 H27B 0.9700
C28 C29 1.549(16)
C28 H28A 0.9700
C28 H28B 0.9700
C29 C30 1.529(14)
C29 H29A 0.9700
C29 H29B 0.9700
C30 C31 1.515(11)
C30 H30A 0.9700
C30 H30B 0.9700
C31 N11 1.473(11)
C31 H31 0.9800
C32 N11 1.276(12)
C32 C33 1.467(15)
C32 H32 0.9300
C33 C34 1.370(13)
C33 C38 1.409(12)
C34 C35 1.346(14)
C34 H34 0.9300
C35 C36 1.380(13)
C35 H35 0.9300
C36 C37 1.371(13)
C36 H36 0.9300
C37 C38 1.377(13)
C37 O4 1.385(10)
C38 O3 1.358(10)
C39 O1 1.449(9)
C39 H39A 0.9600
C39 H39B 0.9600
C39 H39C 0.9600
C40 O4 1.465(11)
C40 H40A 0.9600
C40 H40B 0.9600
C40 H40C 0.9600
C41 N13 1.358(11)
C41 C42 1.371(15)
C41 C50 1.525(15)
C42 C43 1.337(14)
C42 H42 0.9300
C43 N14 1.343(12)
C43 C51 1.509(15)
C44 C45 1.364(13)
C44 N15 1.364(10)
C44 C52 1.501(12)
C45 C46 1.378(13)
C45 H45 0.9300
C46 N16 1.356(11)
C46 C53 1.456(13)
C47 N17 1.356(12)
C47 C48 1.378(13)
C47 C54 1.453(15)
C48 C49 1.382(15)
C48 H48 0.9300
C49 N18 1.353(12)
C49 C55 1.461(16)
C50 H50A 0.9600
C50 H50B 0.9600
C50 H50C 0.9600
C51 H51A 0.9600
C51 H51B 0.9600
C51 H51C 0.9600
C52 H52A 0.9600
C52 H52B 0.9600
C52 H52C 0.9600
C53 H53A 0.9600
C53 H53B 0.9600
C53 H53C 0.9600
C54 H54A 0.9600
C54 H54B 0.9600
C54 H54C 0.9600
C55 H55A 0.9600
C55 H55B 0.9600
C55 H55C 0.9600
C56 N19 1.115(13)
C56 Fe2 1.923(13)
C57 N20 1.133(11)
C57 Fe2 1.924(11)
C58 N21 1.140(13)
C58 Fe2 1.921(11)
Fe2 N15 1.989(7)
Fe2 N17 1.998(8)
Fe2 N13 1.999(8)
N1 N2 1.361(10)
N3 N4 1.356(11)
N5 N6 1.360(10)
N12 O5 1.224(10)
N12 O7 1.257(10)
N12 O6 1.284(10)
N13 N14 1.355(10)
N15 N16 1.370(9)
N17 N18 1.372(10)
O1W H1WA 0.8500
O1W H1WB 0.8499
O2W H2WA 0.8499
O2W H2WB 0.8501
O3W H3WA 0.8585
O3W H3WB 0.8585

loop_
_geom_torsion_atom_site_label_1
_geom_torsion_atom_site_label_2
_geom_torsion_atom_site_label_3
_geom_torsion_atom_site_label_4
_geom_torsion
N1 C1 C2 C3 0.7(13)
C10 C1 C2 C3 178.3(12)
C1 C2 C3 N2 -0.5(14)
C1 C2 C3 C11 178.8(12)
N3 C4 C5 C6 -0.9(14)
C12 C4 C5 C6 178.6(14)
C4 C5 C6 N4 1.5(14)
C4 C5 C6 C13 -177.4(12)
N5 C7 C8 C9 2.5(11)
C14 C7 C8 C9 -177.3(10)
C7 C8 C9 N6 -1.7(12)
C7 C8 C9 C15 177.5(9)
O2 C19 C20 C21 -177.7(9)
C24 C19 C20 C21 4.5(14)
O2 C19 C20 O1 -0.1(11)
C24 C19 C20 O1 -177.9(7)
O1 C20 C21 C22 -178.7(9)
C19 C20 C21 C22 -1.4(15)
C20 C21 C22 C23 -2.2(16)
C21 C22 C23 C24 2.7(16)
C22 C23 C24 C19 0.6(15)
C22 C23 C24 C25 -178.8(9)
O2 C19 C24 C23 178.4(9)
C20 C19 C24 C23 -4.0(13)
O2 C19 C24 C25 -2.3(15)
C20 C19 C24 C25 175.3(8)
C23 C24 C25 N10 177.7(9)
C19 C24 C25 N10 -1.6(15)
N10 C26 C27 C28 -177.9(8)
C31 C26 C27 C28 -54.3(11)
C26 C27 C28 C29 55.3(13)
C27 C28 C29 C30 -56.1(13)
C28 C29 C30 C31 55.9(12)
C29 C30 C31 N11 179.5(9)
C29 C30 C31 C26 -56.0(11)
N10 C26 C31 N11 -46.1(9)
C27 C26 C31 N11 -174.5(7)
N10 C26 C31 C30 -176.2(8)
C27 C26 C31 C30 55.5(11)
N11 C32 C33 C34 -172.5(11)
N11 C32 C33 C38 9.9(18)
C38 C33 C34 C35 -1.9(16)
C32 C33 C34 C35 -179.6(10)
C33 C34 C35 C36 0.5(17)
C34 C35 C36 C37 1.6(17)
C35 C36 C37 C38 -2.4(15)
C35 C36 C37 O4 178.2(9)
C36 C37 C38 O3 178.9(9)
O4 C37 C38 O3 -1.7(12)
C36 C37 C38 C33 1.0(14)
O4 C37 C38 C33 -179.5(8)
C34 C33 C38 O3 -176.5(9)
C32 C33 C38 O3 1.1(15)
C34 C33 C38 C37 1.1(14)
C32 C33 C38 C37 178.8(9)
N13 C41 C42 C43 1.4(14)
C50 C41 C42 C43 178.2(12)
C41 C42 C43 N14 -1.1(14)
C41 C42 C43 C51 -180.0(11)
N15 C44 C45 C46 0.8(12)
C52 C44 C45 C46 179.9(10)
C44 C45 C46 N16 -1.3(12)
C44 C45 C46 C53 177.6(11)
N17 C47 C48 C49 3.1(11)
C54 C47 C48 C49 179.0(10)
C47 C48 C49 N18 -2.9(11)
C47 C48 C49 C55 -179.6(10)
C2 C1 N1 N2 -0.6(12)
C10 C1 N1 N2 -178.2(12)
C2 C1 N1 Fe1 -174.6(7)
C10 C1 N1 Fe1 7.8(18)
C2 C3 N2 N1 0.1(12)
C11 C3 N2 N1 -179.3(10)
C2 C3 N2 B2 177.2(11)
C11 C3 N2 B2 -2.3(18)
C1 N1 N2 C3 0.3(11)
Fe1 N1 N2 C3 175.5(7)
C1 N1 N2 B2 -177.2(9)
Fe1 N1 N2 B2 -2.0(11)
N4 B2 N2 C3 -116.2(12)
N6 B2 N2 C3 125.8(11)
N4 B2 N2 N1 60.6(11)
N6 B2 N2 N1 -57.3(11)
C5 C4 N3 N4 0.0(12)
C12 C4 N3 N4 -179.6(11)
C5 C4 N3 Fe1 172.4(8)
C12 C4 N3 Fe1 -7.1(17)
C4 N3 N4 C6 0.9(11)
Fe1 N3 N4 C6 -173.0(6)
C4 N3 N4 B2 177.9(9)
Fe1 N3 N4 B2 4.0(11)
C5 C6 N4 N3 -1.5(13)
C13 C6 N4 N3 177.5(10)
C5 C6 N4 B2 -177.9(11)
C13 C6 N4 B2 1.0(18)
N2 B2 N4 N3 -62.0(11)
N6 B2 N4 N3 55.7(11)
N2 B2 N4 C6 114.2(11)
N6 B2 N4 C6 -128.1(11)
C8 C7 N5 N6 -2.4(10)
C14 C7 N5 N6 177.4(9)
C8 C7 N5 Fe1 -180.0(7)
C14 C7 N5 Fe1 -0.2(15)
C8 C9 N6 N5 0.3(11)
C15 C9 N6 N5 -178.9(8)
C8 C9 N6 B2 178.8(9)
C15 C9 N6 B2 -0.4(16)
C7 N5 N6 C9 1.3(9)
Fe1 N5 N6 C9 179.4(6)
C7 N5 N6 B2 -177.4(7)
Fe1 N5 N6 B2 0.7(9)
N2 B2 N6 C9 -120.0(11)
N4 B2 N6 C9 123.0(11)
N2 B2 N6 N5 58.4(11)
N4 B2 N6 N5 -58.6(10)
C24 C25 N10 C26 -173.6(8)
C24 C25 N10 Cu1 -1.8(13)
C27 C26 N10 C25 -26.7(13)
C31 C26 N10 C25 -152.9(9)
C27 C26 N10 Cu1 160.5(7)
C31 C26 N10 Cu1 34.3(8)
C33 C32 N11 C31 -179.9(9)
C33 C32 N11 Cu1 6.4(18)
C30 C31 N11 C32 -10.2(16)
C26 C31 N11 C32 -137.0(12)
C30 C31 N11 Cu1 164.2(7)
C26 C31 N11 Cu1 37.4(8)
C42 C41 N13 N14 -1.1(12)
C50 C41 N13 N14 -178.2(11)
C42 C41 N13 Fe2 179.1(8)
C50 C41 N13 Fe2 2.0(18)
C42 C43 N14 N13 0.4(12)
C51 C43 N14 N13 179.3(10)
C42 C43 N14 B1 -179.8(10)
C51 C43 N14 B1 -0.8(17)
C41 N13 N14 C43 0.5(11)
Fe2 N13 N14 C43 -179.8(6)
C41 N13 N14 B1 -179.4(8)
Fe2 N13 N14 B1 0.4(11)
N18 B1 N14 C43 -122.7(10)
N16 B1 N14 C43 122.5(10)
N18 B1 N14 N13 57.1(10)
N16 B1 N14 N13 -57.7(11)
C45 C44 N15 N16 0.0(10)
C52 C44 N15 N16 -179.1(9)
C45 C44 N15 Fe2 179.3(7)
C52 C44 N15 Fe2 0.2(15)
C45 C46 N16 N15 1.3(10)
C53 C46 N16 N15 -177.6(9)
C45 C46 N16 B1 -179.4(9)
C53 C46 N16 B1 1.6(16)
C44 N15 N16 C46 -0.8(10)
Fe2 N15 N16 C46 179.7(6)
C44 N15 N16 B1 179.8(8)
Fe2 N15 N16 B1 0.4(10)
N18 B1 N16 C46 124.2(10)
N14 B1 N16 C46 -122.1(10)
N18 B1 N16 N15 -56.6(10)
N14 B1 N16 N15 57.1(10)
C48 C47 N17 N18 -2.0(10)
C54 C47 N17 N18 -178.1(9)
C48 C47 N17 Fe2 176.4(6)
C54 C47 N17 Fe2 0.4(16)
C48 C49 N18 N17 1.7(10)
C55 C49 N18 N17 178.8(9)
C48 C49 N18 B1 -179.6(8)
C55 C49 N18 B1 -2.6(14)
C47 N17 N18 C49 0.2(10)
Fe2 N17 N18 C49 -178.6(6)
C47 N17 N18 B1 -178.6(7)
Fe2 N17 N18 B1 2.6(10)
N16 B1 N18 C49 -124.0(9)
N14 B1 N18 C49 122.9(9)
N16 B1 N18 N17 54.6(10)
N14 B1 N18 N17 -58.6(10)
C21 C20 O1 C39 -2.8(13)
C19 C20 O1 C39 179.7(8)
C21 C20 O1 Dy1 179.1(8)
C19 C20 O1 Dy1 1.6(10)
C24 C19 O2 Cu1 8.8(12)
C20 C19 O2 Cu1 -168.7(6)
C24 C19 O2 Dy1 175.7(6)
C20 C19 O2 Dy1 -1.9(11)
C37 C38 O3 Cu1 156.6(6)
C33 C38 O3 Cu1 -25.7(12)
C37 C38 O3 Dy1 7.1(12)
C33 C38 O3 Dy1 -175.1(6)
C36 C37 O4 C40 11.2(14)
C38 C37 O4 C40 -168.3(9)
C36 C37 O4 Dy1 176.0(8)
C38 C37 O4 Dy1 -3.4(10)
O5 N12 O6 Dy1 178.5(9)
O7 N12 O6 Dy1 -2.0(10)
O5 N12 O7 Dy1 -178.5(9)
O6 N12 O7 Dy1 1.9(10)

loop_
_platon_squeeze_void_nr
_platon_squeeze_void_average_x
_platon_squeeze_void_average_y
_platon_squeeze_void_average_z
_platon_squeeze_void_volume
_platon_squeeze_void_count_electrons
_platon_squeeze_void_content
1 -0.097 0.419 0.193 388 100 ' '
2 0.056 0.919 0.807 386 100 ' '
3 0.250 0.369 0.750 7 0 ' '
4 0.750 0.869 0.250 7 0 ' '
